data_2018857
loop_
_publ_author_name
'Fan, H.-F.'
'Woolfson, M.M.'
'Main, P.'
'Yao, J.-X.'

_publ_section_title
;
 On the Application of Phase Relationships to Complex Structures. XXIII.
 Automatic Determination of Crystal Structures having Pseudo-Translational
 Symmetry by a Modified MULTAN Procedure
;
_journal_name_full 'Acta Crystallographica C (39,1983-)'
_journal_page_first 566
_journal_page_last 569
_journal_volume 39
_journal_year 1983
_chemical_formula_sum 'Ag Pb S3 Sb'
_chemical_name_systematic 'Pb Ag Sb S3'
_space_group_IT_number 14
_symmetry_space_group_name_Hall '-P 2yab'
_symmetry_space_group_name_H-M 'P 1 21/a 1'
_cell_angle_alpha 90
_cell_angle_beta 92.25
_cell_angle_gamma 90
_cell_formula_units_Z 4
_cell_length_a 7.518
_cell_length_b 12.809
_cell_length_c 5.904
_cell_volume 568.105
_citation_journal_id_ASTM ACSCEE
_cod_data_source_file silver1-2_494.cif
_cod_data_source_block Ag1Pb1S3Sb1
_cod_original_cell_volume 568.1054
_cod_original_sg_symbol_Hall '-P 2ybc (z,y,-x)'
_cod_original_formula_sum 'Ag1 Pb1 S3 Sb1'
_cod_database_code 2018857

loop_
_symmetry_equiv_pos_as_xyz
x,y,z
-x+1/2,y+1/2,-z
-x,-y,-z
x-1/2,-y-1/2,z

loop_
_atom_site_label
_atom_site_type_symbol
_atom_site_fract_x
_atom_site_fract_y
_atom_site_fract_z
_atom_site_occupancy
_atom_site_U_iso_or_equiv
S1 S-2 0.125 0.25 0.25 1 0.0
S2 S-2 0.125 0.583 0.25 1 0.0
Sb1 Sb+3 0.375 0.083 0.25 1 0.0
Ag1 Ag+1 0.375 0.75 0.25 1 0.0
S3 S-2 0.125 0.917 0.25 1 0.0
Pb1 Pb+2 0.375 0.417 0.25 1 0.0
